data_1567810
loop_
_publ_author_name
'Nayak, Mithilesh Kumar'
'Sarkar, Pallavi'
'Elvers, Benedict J.'
'Mehta, Sakshi'
'Zhang, Fangyuan'
'Chrysochos, Nicolas'
'Krummenacher, Ivo'
'Vijayakanth, Thangavel'
'Narayanan, Ramakirushnan Suriya'
'Dolai, Ramapada'
'Roy, Biswarup'
'Malik, Vishal'
'Rawat, Hemant'
'Mondal, Abhishake'
'Boomishankar, Ramamoorthy'
'Pati, Swapan K.'
'Braunschweig, Holger'
'Schulzke, Carola'
'Ravat, Prince'
'Jana, Anukul'

_publ_section_title
;
 A bis-NHC--CAAC dimer derived dicationic diradical
;
_journal_issue 42
_journal_name_full 'Chemical Science'
_journal_page_first 12533
_journal_page_last 12539
_journal_paper_doi 10.1039/D2SC03937K
_journal_volume 13
_journal_year 2022
_chemical_formula_moiety 'C33 H58 N6'
_chemical_formula_sum 'C33 H58 N6'
_chemical_formula_weight 538.85
_space_group_crystal_system monoclinic
_space_group_IT_number 14
_space_group_name_Hall '-P 2ybc'
_space_group_name_H-M_alt 'P 1 21/c 1'
_atom_sites_solution_hydrogens geom
_atom_sites_solution_primary dual
_atom_sites_solution_secondary difmap
_audit_creation_method SHELXL-2018/3
_audit_update_record
;
2022-03-25 deposited with the CCDC.	2022-09-21 downloaded from the CCDC.
;
_cell_angle_alpha 90
_cell_angle_beta 119.306(11)
_cell_angle_gamma 90
_cell_formula_units_Z 4
_cell_length_a 11.5251(10)
_cell_length_b 28.9745(15)
_cell_length_c 11.6064(9)
_cell_measurement_reflns_used 14261
_cell_measurement_temperature 250(2)
_cell_measurement_theta_max 27.7200
_cell_measurement_theta_min 2.9370
_cell_volume 3379.7(6)
_computing_cell_refinement 'CrysAlisPro 1.171.39.29d (Rigaku OD, 2017)'
_computing_data_collection 'CrysAlisPro 1.171.39.29d (Rigaku OD, 2017)'
_computing_data_reduction 'CrysAlisPro 1.171.39.29d (Rigaku OD, 2017)'
_computing_molecular_graphics 'XP Version 5.1 by Bruker AXS 1998'
_computing_publication_material 'CIFTAB (Sheldrick, 2015)'
_computing_structure_refinement 'SHELXL-2018/3 (Sheldrick, 2018)'
_computing_structure_solution 'SHELXS-2016 (Sheldrick, 2015)'
_diffrn_ambient_temperature 250(2)
_diffrn_measured_fraction_theta_full 0.998
_diffrn_measured_fraction_theta_max 0.914
_diffrn_measurement_device_type 'XtaLAB AFC12 (RINC): Kappa single'
_diffrn_measurement_method '\w scans'
_diffrn_radiation_type MoK\a
_diffrn_radiation_wavelength 0.71073
_diffrn_reflns_av_R_equivalents 0.0388
_diffrn_reflns_av_unetI/netI 0.0295
_diffrn_reflns_Laue_measured_fraction_full 0.998
_diffrn_reflns_Laue_measured_fraction_max 0.914
_diffrn_reflns_limit_h_max 15
_diffrn_reflns_limit_h_min -14
_diffrn_reflns_limit_k_max 38
_diffrn_reflns_limit_k_min -37
_diffrn_reflns_limit_l_max 15
_diffrn_reflns_limit_l_min -15
_diffrn_reflns_number 58618
_diffrn_reflns_point_group_measured_fraction_full 0.998
_diffrn_reflns_point_group_measured_fraction_max 0.914
_diffrn_reflns_theta_full 25.242
_diffrn_reflns_theta_max 29.044
_diffrn_reflns_theta_min 2.915
_diffrn_source 'fine-focus sealed X-ray tube'
_exptl_absorpt_coefficient_mu 0.063
_exptl_absorpt_correction_T_max 1.00000
_exptl_absorpt_correction_T_min 0.72072
_exptl_absorpt_correction_type multi-scan
_exptl_absorpt_process_details
;
CrysAlisPro 1.171.39.29d (Rigaku Oxford Diffraction, 2017)
Empirical absorption correction using spherical harmonics,
implemented in SCALE3 ABSPACK scaling algorithm.
;
_exptl_crystal_colour colourless
_exptl_crystal_density_diffrn 1.059
_exptl_crystal_description block
_exptl_crystal_F_000 1192
_exptl_crystal_size_max 0.270
_exptl_crystal_size_mid 0.230
_exptl_crystal_size_min 0.180
_refine_diff_density_max 0.287
_refine_diff_density_min -0.195
_refine_diff_density_rms 0.035
_refine_ls_extinction_method none
_refine_ls_goodness_of_fit_ref 1.046
_refine_ls_hydrogen_treatment constr
_refine_ls_matrix_type full
_refine_ls_number_parameters 368
_refine_ls_number_reflns 8242
_refine_ls_number_restraints 0
_refine_ls_restrained_S_all 1.046
_refine_ls_R_factor_all 0.0805
_refine_ls_R_factor_gt 0.0529
_refine_ls_shift/su_max 0.000
_refine_ls_shift/su_mean 0.000
_refine_ls_structure_factor_coef Fsqd
_refine_ls_weighting_details 'w=1/[\s^2^(Fo^2^)+(0.0663P)^2^+0.5951P] where P=(Fo^2^+2Fc^2^)/3'
_refine_ls_weighting_scheme calc
_refine_ls_wR_factor_gt 0.1333
_refine_ls_wR_factor_ref 0.1449
_reflns_Friedel_coverage 0.000
_reflns_number_gt 5741
_reflns_number_total 8242
_reflns_threshold_expression 'I > 2\s(I)'
_cod_data_source_file d2sc03937k2.cif
_cod_data_source_block AJ1872
_cod_depositor_comments 'Adding full bibliography for 1567803--1567816.cif.'
_cod_original_cell_volume 3379.7(5)
_cod_original_sg_symbol_H-M 'P 21/c'
_cod_database_code 1567810
_shelx_shelxl_version_number 2018/3
_shelx_space_group_comment
;
The symmetry employed for this shelxl refinement is uniquely defined
by the following loop, which should always be used as a source of
symmetry information in preference to the above space-group names.
They are only intended as comments.
;
_shelx_estimated_absorpt_t_min 0.983
_shelx_estimated_absorpt_t_max 0.989

loop_
_space_group_symop_operation_xyz
'x, y, z'
'-x, y+1/2, -z+1/2'
'-x, -y, -z'
'x, -y-1/2, z-1/2'

loop_
_atom_site_label
_atom_site_type_symbol
_atom_site_fract_x
_atom_site_fract_y
_atom_site_fract_z
_atom_site_U_iso_or_equiv
_atom_site_adp_type
_atom_site_occupancy
_atom_site_site_symmetry_order
_atom_site_calc_flag
_atom_site_refinement_flags_posn
_atom_site_refinement_flags_adp
_atom_site_refinement_flags_occupancy
_atom_site_disorder_assembly
_atom_site_disorder_group
N1 N 0.65176(10) 0.42332(4) 0.63699(10) 0.0389(3) Uani 1 1 d . . . . .
N2 N 0.68374(11) 0.33324(4) 0.42183(11) 0.0440(3) Uani 1 1 d . . . . .
N3 N 0.62954(11) 0.41000(4) 0.37674(10) 0.0390(3) Uani 1 1 d . . . . .
N4 N 0.16902(11) 0.38365(4) 0.44991(11) 0.0459(3) Uani 1 1 d . . . . .
N5 N 0.19726(11) 0.41597(4) 0.70070(12) 0.0440(3) Uani 1 1 d . . . . .
N6 N 0.24292(11) 0.34167(4) 0.78381(11) 0.0407(3) Uani 1 1 d . . . . .
C1 C 0.51270(13) 0.43687(5) 0.56217(14) 0.0417(3) Uani 1 1 d . . . . .
H1A H 0.494458 0.447097 0.474384 0.050 Uiso 1 1 calc R U . . .
H1B H 0.498672 0.463408 0.606287 0.050 Uiso 1 1 calc R U . . .
C2 C 0.41247(14) 0.39972(5) 0.54498(17) 0.0523(4) Uani 1 1 d . . . . .
H2A H 0.418479 0.374475 0.491948 0.063 Uiso 1 1 calc R U . . .
H2B H 0.434606 0.387216 0.631813 0.063 Uiso 1 1 calc R U . . .
C3 C 0.27099(13) 0.41802(5) 0.47817(15) 0.0470(3) Uani 1 1 d . . . . .
H3A H 0.264684 0.441832 0.534815 0.056 Uiso 1 1 calc R U . . .
H3B H 0.252553 0.432840 0.395002 0.056 Uiso 1 1 calc R U . . .
C4 C 0.69631(12) 0.38275(4) 0.60217(13) 0.0361(3) Uani 1 1 d . . . . .
C5 C 0.78562(14) 0.35638(5) 0.72894(14) 0.0455(3) Uani 1 1 d . . . . .
C6 C 0.84392(16) 0.39780(6) 0.82332(14) 0.0529(4) Uani 1 1 d . . . . .
H6A H 0.870333 0.388352 0.913940 0.063 Uiso 1 1 calc R U . . .
H6B H 0.922655 0.409649 0.821515 0.063 Uiso 1 1 calc R U . . .
C7 C 0.73601(15) 0.43540(5) 0.77730(14) 0.0476(3) Uani 1 1 d . . . . .
C8 C 0.89752(16) 0.32897(6) 0.72628(17) 0.0616(4) Uani 1 1 d . . . . .
H8A H 0.860391 0.302336 0.669112 0.092 Uiso 1 1 calc R U . . .
H8B H 0.960085 0.318762 0.814996 0.092 Uiso 1 1 calc R U . . .
H8C H 0.943124 0.348408 0.693028 0.092 Uiso 1 1 calc R U . . .
C9 C 0.70733(18) 0.32467(6) 0.77326(18) 0.0637(5) Uani 1 1 d . . . . .
H9A H 0.631367 0.341277 0.766982 0.096 Uiso 1 1 calc R U . . .
H9B H 0.764665 0.315117 0.863989 0.096 Uiso 1 1 calc R U . . .
H9C H 0.676717 0.297665 0.716704 0.096 Uiso 1 1 calc R U . . .
C10 C 0.6622(2) 0.43530(7) 0.85726(17) 0.0693(5) Uani 1 1 d . . . . .
H10A H 0.593969 0.458964 0.823421 0.104 Uiso 1 1 calc R U . . .
H10B H 0.724799 0.441504 0.949398 0.104 Uiso 1 1 calc R U . . .
H10C H 0.621332 0.405369 0.849498 0.104 Uiso 1 1 calc R U . . .
C11 C 0.79618(19) 0.48337(6) 0.78866(17) 0.0654(5) Uani 1 1 d . . . . .
H11A H 0.842645 0.484261 0.738030 0.098 Uiso 1 1 calc R U . . .
H11B H 0.858247 0.489984 0.880666 0.098 Uiso 1 1 calc R U . . .
H11C H 0.725796 0.506277 0.754502 0.098 Uiso 1 1 calc R U . . .
C12 C 0.67417(12) 0.37599(4) 0.47820(13) 0.0363(3) Uani 1 1 d . . . . .
C13 C 0.62664(13) 0.38812(5) 0.26550(13) 0.0443(3) Uani 1 1 d . . . . .
C14 C 0.65450(14) 0.34361(5) 0.29045(14) 0.0467(3) Uani 1 1 d . . . . .
C15 C 0.6135(2) 0.29359(6) 0.4362(2) 0.0741(5) Uani 1 1 d . . . . .
H15A H 0.518385 0.299195 0.387551 0.111 Uiso 1 1 calc R U . . .
H15B H 0.641219 0.289054 0.528935 0.111 Uiso 1 1 calc R U . . .
H15C H 0.634267 0.266215 0.401706 0.111 Uiso 1 1 calc R U . . .
C16 C 0.69298(14) 0.45530(5) 0.41283(14) 0.0436(3) Uani 1 1 d . . . . .
H16A H 0.686490 0.467367 0.487429 0.065 Uiso 1 1 calc R U . . .
H16B H 0.648665 0.476169 0.338390 0.065 Uiso 1 1 calc R U . . .
H16C H 0.785931 0.452456 0.436636 0.065 Uiso 1 1 calc R U . . .
C17 C 0.59483(18) 0.41538(6) 0.14544(15) 0.0630(4) Uani 1 1 d . . . . .
H17A H 0.666769 0.436795 0.164741 0.094 Uiso 1 1 calc R U . . .
H17B H 0.513021 0.432444 0.118011 0.094 Uiso 1 1 calc R U . . .
H17C H 0.583878 0.394721 0.075035 0.094 Uiso 1 1 calc R U . . .
C18 C 0.65653(18) 0.30616(6) 0.20305(18) 0.0656(5) Uani 1 1 d . . . . .
H18A H 0.579860 0.286274 0.176426 0.098 Uiso 1 1 calc R U . . .
H18B H 0.737353 0.288170 0.250669 0.098 Uiso 1 1 calc R U . . .
H18C H 0.653678 0.319707 0.125275 0.098 Uiso 1 1 calc R U . . .
C19 C 0.17711(12) 0.35325(5) 0.54871(13) 0.0388(3) Uani 1 1 d . . . . .
C20 C 0.13376(16) 0.30573(5) 0.48714(16) 0.0522(4) Uani 1 1 d . . . . .
C21 C 0.03151(18) 0.32107(7) 0.34516(16) 0.0690(5) Uani 1 1 d . . . . .
H21A H 0.023535 0.297355 0.281479 0.083 Uiso 1 1 calc R U . . .
H21B H -0.056057 0.325484 0.338065 0.083 Uiso 1 1 calc R U . . .
C22 C 0.08008(17) 0.36657(7) 0.31546(15) 0.0626(4) Uani 1 1 d . . . . .
C23 C 0.2471(2) 0.27821(6) 0.4861(2) 0.0740(5) Uani 1 1 d . . . . .
H23A H 0.297950 0.298337 0.460634 0.111 Uiso 1 1 calc R U . . .
H23B H 0.210093 0.253003 0.423436 0.111 Uiso 1 1 calc R U . . .
H23C H 0.304881 0.265895 0.573687 0.111 Uiso 1 1 calc R U . . .
C24 C 0.0640(2) 0.27628(6) 0.54455(19) 0.0703(5) Uani 1 1 d . . . . .
H24A H 0.126558 0.268669 0.635695 0.105 Uiso 1 1 calc R U . . .
H24B H 0.031353 0.248097 0.493545 0.105 Uiso 1 1 calc R U . . .
H24C H -0.010065 0.293419 0.540780 0.105 Uiso 1 1 calc R U . . .
C25 C 0.1503(2) 0.35947(9) 0.2341(2) 0.0923(7) Uani 1 1 d . . . . .
H25A H 0.181790 0.388950 0.220675 0.138 Uiso 1 1 calc R U . . .
H25B H 0.088409 0.346175 0.149121 0.138 Uiso 1 1 calc R U . . .
H25C H 0.225224 0.338777 0.280809 0.138 Uiso 1 1 calc R U . . .
C26 C -0.0355(2) 0.40061(10) 0.2421(2) 0.0955(7) Uani 1 1 d . . . . .
H26A H -0.078330 0.406461 0.294749 0.143 Uiso 1 1 calc R U . . .
H26B H -0.099642 0.387491 0.157731 0.143 Uiso 1 1 calc R U . . .
H26C H -0.001555 0.429360 0.227478 0.143 Uiso 1 1 calc R U . . .
C27 C 0.20161(12) 0.36877(4) 0.66755(12) 0.0363(3) Uani 1 1 d . . . . .
C28 C 0.22398(15) 0.41525(5) 0.83496(15) 0.0496(4) Uani 1 1 d . . . . .
C29 C 0.25238(14) 0.37297(5) 0.88293(14) 0.0470(3) Uani 1 1 d . . . . .
C30 C 0.07697(16) 0.44113(6) 0.60831(18) 0.0596(4) Uani 1 1 d . . . . .
H30A H 0.068461 0.440663 0.520931 0.089 Uiso 1 1 calc R U . . .
H30B H 0.083152 0.472825 0.637696 0.089 Uiso 1 1 calc R U . . .
H30C H -0.000309 0.426562 0.605152 0.089 Uiso 1 1 calc R U . . .
C31 C 0.36063(16) 0.31277(6) 0.82326(17) 0.0590(4) Uani 1 1 d . . . . .
H31A H 0.436094 0.332144 0.840592 0.088 Uiso 1 1 calc R U . . .
H31B H 0.344012 0.291271 0.752747 0.088 Uiso 1 1 calc R U . . .
H31C H 0.379772 0.295734 0.902577 0.088 Uiso 1 1 calc R U . . .
C32 C 0.2200(2) 0.45903(7) 0.9006(2) 0.0779(6) Uani 1 1 d . . . . .
H32A H 0.242063 0.452638 0.991139 0.117 Uiso 1 1 calc R U . . .
H32B H 0.131365 0.472215 0.853376 0.117 Uiso 1 1 calc R U . . .
H32C H 0.283805 0.480704 0.900026 0.117 Uiso 1 1 calc R U . . .
C33 C 0.28467(19) 0.35528(7) 1.01599(16) 0.0683(5) Uani 1 1 d . . . . .
H33A H 0.287974 0.380853 1.071444 0.102 Uiso 1 1 calc R U . . .
H33B H 0.370365 0.339889 1.056009 0.102 Uiso 1 1 calc R U . . .
H33C H 0.216663 0.333575 1.007070 0.102 Uiso 1 1 calc R U . . .

loop_
_atom_site_aniso_label
_atom_site_aniso_U_11
_atom_site_aniso_U_22
_atom_site_aniso_U_33
_atom_site_aniso_U_23
_atom_site_aniso_U_13
_atom_site_aniso_U_12
N1 0.0412(6) 0.0371(6) 0.0412(6) 0.0001(5) 0.0224(5) 0.0035(5)
N2 0.0515(7) 0.0316(6) 0.0505(7) -0.0030(5) 0.0263(5) -0.0007(5)
N3 0.0436(6) 0.0336(6) 0.0404(6) 0.0019(4) 0.0211(5) -0.0012(5)
N4 0.0423(6) 0.0582(7) 0.0388(6) 0.0053(5) 0.0211(5) -0.0032(5)
N5 0.0449(6) 0.0384(6) 0.0519(7) -0.0043(5) 0.0263(5) 0.0028(5)
N6 0.0445(6) 0.0427(6) 0.0401(6) -0.0004(5) 0.0248(5) -0.0018(5)
C1 0.0427(7) 0.0377(7) 0.0523(8) 0.0061(6) 0.0292(6) 0.0061(6)
C2 0.0433(8) 0.0431(8) 0.0736(10) 0.0118(7) 0.0310(7) 0.0038(6)
C3 0.0442(7) 0.0476(8) 0.0553(8) 0.0127(7) 0.0291(7) 0.0044(6)
C4 0.0371(6) 0.0309(6) 0.0439(7) 0.0039(5) 0.0226(5) 0.0011(5)
C5 0.0490(8) 0.0427(8) 0.0485(8) 0.0122(6) 0.0267(6) 0.0069(6)
C6 0.0555(9) 0.0590(9) 0.0404(7) 0.0076(7) 0.0206(7) 0.0035(7)
C7 0.0576(9) 0.0484(8) 0.0405(7) 0.0002(6) 0.0269(7) -0.0009(7)
C8 0.0564(9) 0.0612(10) 0.0658(10) 0.0176(8) 0.0288(8) 0.0198(8)
C9 0.0799(11) 0.0513(10) 0.0711(11) 0.0206(8) 0.0457(9) 0.0042(8)
C10 0.0943(13) 0.0740(12) 0.0577(10) 0.0002(9) 0.0513(10) 0.0072(10)
C11 0.0772(11) 0.0560(10) 0.0540(9) -0.0086(8) 0.0252(8) -0.0132(9)
C12 0.0364(6) 0.0301(6) 0.0447(7) 0.0025(5) 0.0217(6) 0.0011(5)
C13 0.0436(7) 0.0485(8) 0.0390(7) -0.0031(6) 0.0189(6) -0.0039(6)
C14 0.0468(8) 0.0460(8) 0.0460(8) -0.0083(6) 0.0217(6) -0.0033(6)
C15 0.1079(15) 0.0376(9) 0.0948(14) -0.0087(9) 0.0636(12) -0.0167(9)
C16 0.0486(8) 0.0354(7) 0.0502(8) 0.0036(6) 0.0269(6) -0.0020(6)
C17 0.0725(11) 0.0684(11) 0.0433(8) 0.0021(7) 0.0247(8) -0.0065(9)
C18 0.0704(11) 0.0604(10) 0.0647(10) -0.0219(8) 0.0320(9) -0.0059(8)
C19 0.0369(6) 0.0416(7) 0.0434(7) -0.0017(6) 0.0242(6) -0.0022(5)
C20 0.0615(9) 0.0507(9) 0.0583(9) -0.0162(7) 0.0400(8) -0.0127(7)
C21 0.0662(10) 0.0921(14) 0.0544(10) -0.0263(9) 0.0339(8) -0.0246(10)
C22 0.0562(9) 0.0915(13) 0.0425(8) -0.0039(8) 0.0259(7) -0.0064(9)
C23 0.0953(14) 0.0557(11) 0.0934(14) -0.0203(10) 0.0636(12) 0.0001(10)
C24 0.0920(13) 0.0580(11) 0.0803(12) -0.0248(9) 0.0573(11) -0.0331(10)
C25 0.1084(17) 0.128(2) 0.0639(12) -0.0158(12) 0.0608(12) -0.0186(15)
C26 0.0646(12) 0.143(2) 0.0557(11) 0.0181(12) 0.0116(9) 0.0108(13)
C27 0.0354(6) 0.0351(7) 0.0430(7) -0.0014(5) 0.0226(5) -0.0009(5)
C28 0.0509(8) 0.0524(9) 0.0522(8) -0.0162(7) 0.0305(7) -0.0071(7)
C29 0.0464(8) 0.0567(9) 0.0443(8) -0.0094(7) 0.0271(6) -0.0104(7)
C30 0.0563(9) 0.0532(10) 0.0736(11) 0.0069(8) 0.0350(8) 0.0172(7)
C31 0.0613(10) 0.0617(10) 0.0587(9) 0.0163(8) 0.0331(8) 0.0165(8)
C32 0.0927(14) 0.0651(12) 0.0829(13) -0.0297(10) 0.0484(11) -0.0058(10)
C33 0.0796(12) 0.0854(13) 0.0508(9) -0.0072(9) 0.0403(9) -0.0165(10)

loop_
_atom_type_symbol
_atom_type_description
_atom_type_scat_dispersion_real
_atom_type_scat_dispersion_imag
_atom_type_scat_source
C C 0.0033 0.0016 'International Tables Vol C Tables 4.2.6.8 and 6.1.1.4'
H H 0.0000 0.0000 'International Tables Vol C Tables 4.2.6.8 and 6.1.1.4'
N N 0.0061 0.0033 'International Tables Vol C Tables 4.2.6.8 and 6.1.1.4'

loop_
_geom_angle_atom_site_label_1
_geom_angle_atom_site_label_2
_geom_angle_atom_site_label_3
_geom_angle
_geom_angle_site_symmetry_1
_geom_angle_site_symmetry_3
_geom_angle_publ_flag
C4 N1 C1 120.03(11) . . ?
C4 N1 C7 112.16(11) . . ?
C1 N1 C7 122.24(11) . . ?
C14 N2 C12 106.04(11) . . ?
C14 N2 C15 115.75(13) . . ?
C12 N2 C15 117.23(12) . . ?
C13 N3 C12 106.29(10) . . ?
C13 N3 C16 116.51(11) . . ?
C12 N3 C16 117.20(10) . . ?
C19 N4 C3 121.37(11) . . ?
C19 N4 C22 112.72(12) . . ?
C3 N4 C22 122.52(12) . . ?
C27 N5 C28 105.18(11) . . ?
C27 N5 C30 115.12(12) . . ?
C28 N5 C30 115.19(12) . . ?
C27 N6 C29 105.73(11) . . ?
C27 N6 C31 116.10(11) . . ?
C29 N6 C31 114.71(12) . . ?
N1 C1 C2 115.60(11) . . ?
C3 C2 C1 112.16(12) . . ?
N4 C3 C2 115.13(12) . . ?
C12 C4 N1 121.26(11) . . ?
C12 C4 C5 130.05(12) . . ?
N1 C4 C5 107.93(11) . . ?
C4 C5 C8 114.76(12) . . ?
C4 C5 C6 98.59(11) . . ?
C8 C5 C6 109.93(13) . . ?
C4 C5 C9 113.05(12) . . ?
C8 C5 C9 109.54(13) . . ?
C6 C5 C9 110.48(13) . . ?
C7 C6 C5 107.92(12) . . ?
N1 C7 C11 109.69(12) . . ?
N1 C7 C10 114.05(13) . . ?
C11 C7 C10 108.14(14) . . ?
N1 C7 C6 101.47(11) . . ?
C11 C7 C6 110.98(13) . . ?
C10 C7 C6 112.42(13) . . ?
C4 C12 N3 125.84(11) . . ?
C4 C12 N2 126.71(11) . . ?
N3 C12 N2 107.36(10) . . ?
C14 C13 N3 109.83(12) . . ?
C14 C13 C17 130.16(14) . . ?
N3 C13 C17 120.02(13) . . ?
C13 C14 N2 110.13(12) . . ?
C13 C14 C18 129.86(15) . . ?
N2 C14 C18 120.00(14) . . ?
C27 C19 N4 121.48(12) . . ?
C27 C19 C20 129.96(12) . . ?
N4 C19 C20 107.91(11) . . ?
C19 C20 C24 114.99(12) . . ?
C19 C20 C23 112.91(13) . . ?
C24 C20 C23 110.12(15) . . ?
C19 C20 C21 98.28(13) . . ?
C24 C20 C21 109.56(14) . . ?
C23 C20 C21 110.36(14) . . ?
C22 C21 C20 108.30(13) . . ?
N4 C22 C25 113.32(15) . . ?
N4 C22 C21 101.06(12) . . ?
C25 C22 C21 112.60(17) . . ?
N4 C22 C26 109.69(16) . . ?
C25 C22 C26 108.75(17) . . ?
C21 C22 C26 111.27(16) . . ?
C19 C27 N6 126.31(12) . . ?
C19 C27 N5 125.45(12) . . ?
N6 C27 N5 108.17(11) . . ?
C29 C28 N5 110.45(12) . . ?
C29 C28 C32 129.60(15) . . ?
N5 C28 C32 119.94(15) . . ?
C28 C29 N6 110.17(12) . . ?
C28 C29 C33 129.87(14) . . ?
N6 C29 C33 119.89(14) . . ?

loop_
_geom_bond_atom_site_label_1
_geom_bond_atom_site_label_2
_geom_bond_distance
_geom_bond_site_symmetry_2
_geom_bond_publ_flag
N1 C4 1.4185(16) . ?
N1 C1 1.4541(17) . ?
N1 C7 1.4729(18) . ?
N2 C14 1.4235(19) . ?
N2 C12 1.4301(17) . ?
N2 C15 1.461(2) . ?
N3 C13 1.4239(17) . ?
N3 C12 1.4245(16) . ?
N3 C16 1.4606(17) . ?
N4 C19 1.4123(17) . ?
N4 C3 1.4502(18) . ?
N4 C22 1.471(2) . ?
N5 C27 1.4281(17) . ?
N5 C28 1.4331(19) . ?
N5 C30 1.4657(19) . ?
N6 C27 1.4266(17) . ?
N6 C29 1.4267(18) . ?
N6 C31 1.4639(19) . ?
C1 C2 1.5190(19) . ?
C2 C3 1.5176(19) . ?
C4 C12 1.3469(18) . ?
C4 C5 1.5248(18) . ?
C5 C8 1.528(2) . ?
C5 C6 1.540(2) . ?
C5 C9 1.542(2) . ?
C6 C7 1.539(2) . ?
C7 C11 1.530(2) . ?
C7 C10 1.535(2) . ?
C13 C14 1.326(2) . ?
C13 C17 1.483(2) . ?
C14 C18 1.493(2) . ?
C19 C27 1.3428(18) . ?
C19 C20 1.519(2) . ?
C20 C24 1.530(2) . ?
C20 C23 1.535(2) . ?
C20 C21 1.549(2) . ?
C21 C22 1.536(3) . ?
C22 C25 1.529(2) . ?
C22 C26 1.537(3) . ?
C28 C29 1.319(2) . ?
C28 C32 1.492(2) . ?
C29 C33 1.491(2) . ?

loop_
_geom_torsion_atom_site_label_1
_geom_torsion_atom_site_label_2
_geom_torsion_atom_site_label_3
_geom_torsion_atom_site_label_4
_geom_torsion
_geom_torsion_site_symmetry_1
_geom_torsion_site_symmetry_2
_geom_torsion_site_symmetry_3
_geom_torsion_site_symmetry_4
_geom_torsion_publ_flag
C4 N1 C1 C2 51.78(16) . . . . ?
C7 N1 C1 C2 -99.85(15) . . . . ?
N1 C1 C2 C3 174.20(12) . . . . ?
C19 N4 C3 C2 51.50(18) . . . . ?
C22 N4 C3 C2 -106.18(17) . . . . ?
C1 C2 C3 N4 175.73(12) . . . . ?
C1 N1 C4 C12 53.94(16) . . . . ?
C7 N1 C4 C12 -151.78(12) . . . . ?
C1 N1 C4 C5 -135.11(12) . . . . ?
C7 N1 C4 C5 19.17(14) . . . . ?
C12 C4 C5 C8 21.7(2) . . . . ?
N1 C4 C5 C8 -148.23(13) . . . . ?
C12 C4 C5 C6 138.35(14) . . . . ?
N1 C4 C5 C6 -31.54(13) . . . . ?
C12 C4 C5 C9 -104.97(16) . . . . ?
N1 C4 C5 C9 85.14(14) . . . . ?
C4 C5 C6 C7 33.49(14) . . . . ?
C8 C5 C6 C7 153.84(12) . . . . ?
C9 C5 C6 C7 -85.15(14) . . . . ?
C4 N1 C7 C11 120.19(13) . . . . ?
C1 N1 C7 C11 -86.19(16) . . . . ?
C4 N1 C7 C10 -118.36(14) . . . . ?
C1 N1 C7 C10 35.27(18) . . . . ?
C4 N1 C7 C6 2.76(14) . . . . ?
C1 N1 C7 C6 156.38(12) . . . . ?
C5 C6 C7 N1 -23.53(14) . . . . ?
C5 C6 C7 C11 -140.02(13) . . . . ?
C5 C6 C7 C10 98.72(15) . . . . ?
N1 C4 C12 N3 12.60(19) . . . . ?
C5 C4 C12 N3 -156.13(13) . . . . ?
N1 C4 C12 N2 -163.69(12) . . . . ?
C5 C4 C12 N2 27.6(2) . . . . ?
C13 N3 C12 C4 177.15(12) . . . . ?
C16 N3 C12 C4 44.86(18) . . . . ?
C13 N3 C12 N2 -5.96(13) . . . . ?
C16 N3 C12 N2 -138.25(11) . . . . ?
C14 N2 C12 C4 -178.68(12) . . . . ?
C15 N2 C12 C4 50.3(2) . . . . ?
C14 N2 C12 N3 4.46(13) . . . . ?
C15 N2 C12 N3 -126.57(14) . . . . ?
C12 N3 C13 C14 5.38(15) . . . . ?
C16 N3 C13 C14 138.06(13) . . . . ?
C12 N3 C13 C17 -174.93(13) . . . . ?
C16 N3 C13 C17 -42.26(18) . . . . ?
N3 C13 C14 N2 -2.63(16) . . . . ?
C17 C13 C14 N2 177.73(15) . . . . ?
N3 C13 C14 C18 176.41(15) . . . . ?
C17 C13 C14 C18 -3.2(3) . . . . ?
C12 N2 C14 C13 -1.18(15) . . . . ?
C15 N2 C14 C13 130.69(15) . . . . ?
C12 N2 C14 C18 179.67(13) . . . . ?
C15 N2 C14 C18 -48.46(19) . . . . ?
C3 N4 C19 C27 49.41(18) . . . . ?
C22 N4 C19 C27 -150.91(13) . . . . ?
C3 N4 C19 C20 -138.92(13) . . . . ?
C22 N4 C19 C20 20.77(16) . . . . ?
C27 C19 C20 C24 22.8(2) . . . . ?
N4 C19 C20 C24 -147.97(14) . . . . ?
C27 C19 C20 C23 -104.76(17) . . . . ?
N4 C19 C20 C23 84.52(16) . . . . ?
C27 C19 C20 C21 138.93(15) . . . . ?
N4 C19 C20 C21 -31.79(14) . . . . ?
C19 C20 C21 C22 32.78(15) . . . . ?
C24 C20 C21 C22 153.10(14) . . . . ?
C23 C20 C21 C22 -85.49(17) . . . . ?
C19 N4 C22 C25 -119.74(17) . . . . ?
C3 N4 C22 C25 39.7(2) . . . . ?
C19 N4 C22 C21 0.97(16) . . . . ?
C3 N4 C22 C21 160.39(13) . . . . ?
C19 N4 C22 C26 118.53(16) . . . . ?
C3 N4 C22 C26 -82.06(18) . . . . ?
C20 C21 C22 N4 -21.97(17) . . . . ?
C20 C21 C22 C25 99.24(17) . . . . ?
C20 C21 C22 C26 -138.36(16) . . . . ?
N4 C19 C27 N6 -164.07(11) . . . . ?
C20 C19 C27 N6 26.3(2) . . . . ?
N4 C19 C27 N5 12.5(2) . . . . ?
C20 C19 C27 N5 -157.19(14) . . . . ?
C29 N6 C27 C19 -178.42(12) . . . . ?
C31 N6 C27 C19 53.14(18) . . . . ?
C29 N6 C27 N5 4.56(13) . . . . ?
C31 N6 C27 N5 -123.88(13) . . . . ?
C28 N5 C27 C19 177.39(12) . . . . ?
C30 N5 C27 C19 49.48(18) . . . . ?
C28 N5 C27 N6 -5.56(13) . . . . ?
C30 N5 C27 N6 -133.46(12) . . . . ?
C27 N5 C28 C29 4.62(16) . . . . ?
C30 N5 C28 C29 132.49(14) . . . . ?
C27 N5 C28 C32 -176.67(14) . . . . ?
C30 N5 C28 C32 -48.8(2) . . . . ?
N5 C28 C29 N6 -1.85(17) . . . . ?
C32 C28 C29 N6 179.60(16) . . . . ?
N5 C28 C29 C33 -179.02(14) . . . . ?
C32 C28 C29 C33 2.4(3) . . . . ?
C27 N6 C29 C28 -1.70(15) . . . . ?
C31 N6 C29 C28 127.55(14) . . . . ?
C27 N6 C29 C33 175.79(13) . . . . ?
C31 N6 C29 C33 -54.96(18) . . . . ?
